data_1523967
loop_
_publ_author_name
'Aldebert, P.'
'Traverse, J.P.'

_publ_section_title
;
 Etude par diffraction neutronique des structures de haute temperature de
 La2 O3 et Nd2 O3
;
_journal_name_full 'Materials Research Bulletin'
_journal_page_first 303
_journal_page_last 323
_journal_volume 14
_journal_year 1979
_chemical_formula_sum 'Nd O3'
_chemical_name_systematic 'Nd2 O3'
_space_group_IT_number 194
_symmetry_space_group_name_Hall '-P 6c 2c'
_symmetry_space_group_name_H-M 'P 63/m m c'
_cell_angle_alpha 90
_cell_angle_beta 90
_cell_angle_gamma 120
_cell_formula_units_Z 1
_cell_length_a 3.8316
_cell_length_b 3.8316
_cell_length_c 6.0028
_cell_volume 76.321
_citation_journal_id_ASTM MRBUAC
_cod_data_source_file Aldebert_MRBUAC_1979_1.cif
_cod_data_source_block Nd1O3
_cod_original_cell_volume 76.32114
_cod_original_formula_sum 'Nd1 O3'
_cod_database_code 1523967

loop_
_symmetry_equiv_pos_as_xyz
x,y,z
x-y,x,z+1/2
-y,x-y,z
-x,-y,z+1/2
-x+y,-x,z
y,-x+y,z+1/2
-y,-x,-z+1/2
x-y,-y,-z
x,x-y,-z+1/2
y,x,-z
-x+y,y,-z+1/2
-x,-x+y,-z
-x,-y,-z
-x+y,-x,-z-1/2
y,-x+y,-z
x,y,-z-1/2
x-y,x,-z
-y,x-y,-z-1/2
y,x,z-1/2
-x+y,y,z
-x,-x+y,z-1/2
-y,-x,z
x-y,-y,z-1/2
x,x-y,z

loop_
_atom_site_label
_atom_site_type_symbol
_atom_site_fract_x
_atom_site_fract_y
_atom_site_fract_z
_atom_site_occupancy
_atom_site_U_iso_or_equiv
Nd1 Nd+3 0.3333 0.6667 0.2465 0.5 0.0
O1 O-2 0.3333 0.6667 0.647 0.5 0.0
O2 O-2 0 0 0 0.5 0.0
